data_7032467
loop_
_publ_author_name
'Chen, Chao'
'Zhang, Jun'
'Li, Guanghua'
'Shen, Pan'
'Jin, Haichao'
'Zhang, Ning'

_publ_section_title
;
 Two coordination polymers constructed from a multidentate carboxylic acid
 ligand with a tertiary amine serve as acid-base catalysts for the
 synthesis of chloropropene carbonate from CO2 under atmospheric pressure.
;
_journal_issue 37
_journal_name_full 'Dalton transactions (Cambridge, England : 2003)'
_journal_page_first 13965
_journal_page_last 13971
_journal_paper_doi 10.1039/c4dt00908h
_journal_volume 43
_journal_year 2014
_chemical_formula_moiety 'C15 H17 N1 Co O9, C3 H7 N1 O1'
_chemical_formula_sum 'C18 H24 Co N2 O10'
_chemical_formula_weight 487.32
_chemical_melting_point ?
_chemical_name_systematic
; 
 ? 
;
_space_group_IT_number 63
_symmetry_cell_setting orthorhombic
_symmetry_space_group_name_Hall '-C 2c 2'
_symmetry_space_group_name_H-M 'C m c m'
_atom_sites_solution_hydrogens geom
_atom_sites_solution_primary direct
_atom_sites_solution_secondary difmap
_audit_creation_method SHELXL-97
_cell_angle_alpha 90.00
_cell_angle_beta 90.00
_cell_angle_gamma 90.00
_cell_formula_units_Z 4
_cell_length_a 9.9021(7)
_cell_length_b 27.824(2)
_cell_length_c 7.5624(6)
_cell_measurement_reflns_used 1384
_cell_measurement_temperature 293(2)
_cell_measurement_theta_max 27.76
_cell_measurement_theta_min 2.93
_cell_volume 2083.6(3)
_computing_cell_refinement 'Bruker SMART'
_computing_data_collection 'Bruker SMART'
_computing_data_reduction 'Bruker SAINT'
_computing_molecular_graphics SHELXP-97
_computing_publication_material SHELXTL
_computing_structure_refinement 'SHELXL-97 (Sheldrick, 1997)'
_computing_structure_solution 'SHELXS-97 (Sheldrick, 1990)'
_diffrn_ambient_temperature 293(2)
_diffrn_detector_area_resol_mean 9.00cm
_diffrn_measured_fraction_theta_full 0.992
_diffrn_measured_fraction_theta_max 0.992
_diffrn_measurement_device_type 'CCD area detector'
_diffrn_measurement_method 'phi and omega scans'
_diffrn_radiation_monochromator graphite
_diffrn_radiation_source 'fine-focus sealed tube'
_diffrn_radiation_type MoK\a
_diffrn_radiation_wavelength 0.71073
_diffrn_reflns_av_R_equivalents 0.0463
_diffrn_reflns_av_unetI/netI 0.0276
_diffrn_reflns_limit_h_max 12
_diffrn_reflns_limit_h_min -12
_diffrn_reflns_limit_k_max 36
_diffrn_reflns_limit_k_min -36
_diffrn_reflns_limit_l_max 9
_diffrn_reflns_limit_l_min -7
_diffrn_reflns_number 9884
_diffrn_reflns_theta_full 27.76
_diffrn_reflns_theta_max 27.76
_diffrn_reflns_theta_min 2.93
_diffrn_standards_decay_% none
_diffrn_standards_interval_count none
_diffrn_standards_interval_time none
_diffrn_standards_number none
_exptl_absorpt_coefficient_mu 0.882
_exptl_absorpt_correction_T_max 0.9518
_exptl_absorpt_correction_T_min 0.8104
_exptl_absorpt_correction_type empirical
_exptl_absorpt_process_details SADABS
_exptl_crystal_colour red
_exptl_crystal_density_diffrn 1.554
_exptl_crystal_density_method 'not measured'
_exptl_crystal_description platelet
_exptl_crystal_F_000 1012
_exptl_crystal_size_max 0.3
_exptl_crystal_size_mid 0.2
_exptl_crystal_size_min 0.05
_refine_diff_density_max 0.922
_refine_diff_density_min -0.884
_refine_diff_density_rms 0.092
_refine_ls_extinction_method none
_refine_ls_goodness_of_fit_ref 1.072
_refine_ls_hydrogen_treatment mixed
_refine_ls_matrix_type full
_refine_ls_number_parameters 121
_refine_ls_number_reflns 1384
_refine_ls_number_restraints 26
_refine_ls_restrained_S_all 1.062
_refine_ls_R_factor_all 0.0617
_refine_ls_R_factor_gt 0.0510
_refine_ls_shift/su_max 0.000
_refine_ls_shift/su_mean 0.000
_refine_ls_structure_factor_coef Fsqd
_refine_ls_weighting_details 'calc w=1/[\s^2^(Fo^2^)+(0.1022P)^2^+3.5371P] where P=(Fo^2^+2Fc^2^)/3'
_refine_ls_weighting_scheme calc
_refine_ls_wR_factor_gt 0.1533
_refine_ls_wR_factor_ref 0.1654
_reflns_number_gt 1142
_reflns_number_total 1384
_reflns_threshold_expression >2sigma(I)
_cod_duplicate_entry 7031778
_cod_data_source_file c4dt00908h2.cif
_cod_data_source_block 2
_cod_depositor_comments
;
The following automatic conversions were performed:

'_chemical_melting_point' value 'not measured' was changed to '?' -
the value is undefined or not given.

'_symmetry_cell_setting' value
'Orthorhombic' changed to 'orthorhombic' according to
/usr/data/users/saulius/crontab/automatic-downloads/current/RSC/lib/dictionaries/cif_core.dic
dictionary named 'cif_core.dic' version 2.4.2 from 2011-04-26.

Automatic conversion script
Id: cif_fix_values 2281 2013-09-26 08:29:07Z andrius 
;
_cod_original_sg_symbol_H-M Cmcm
_cod_database_code 7032467

loop_
_symmetry_equiv_pos_as_xyz
'x, y, z'
'-x, -y, z+1/2'
'-x, y, -z+1/2'
'x, -y, -z'
'x+1/2, y+1/2, z'
'-x+1/2, -y+1/2, z+1/2'
'-x+1/2, y+1/2, -z+1/2'
'x+1/2, -y+1/2, -z'
'-x, -y, -z'
'x, y, -z-1/2'
'x, -y, z-1/2'
'-x, y, z'
'-x+1/2, -y+1/2, -z'
'x+1/2, y+1/2, -z-1/2'
'x+1/2, -y+1/2, z-1/2'
'-x+1/2, y+1/2, z'

loop_
_atom_site_label
_atom_site_type_symbol
_atom_site_fract_x
_atom_site_fract_y
_atom_site_fract_z
_atom_site_U_iso_or_equiv
_atom_site_adp_type
_atom_site_occupancy
_atom_site_symmetry_multiplicity
_atom_site_calc_flag
_atom_site_refinement_flags
Co1 Co 0.5000 0.0000 1.0000 0.0256(3) Uani 1 4 d S
O1 O 0.4709(5) 0.06529(11) 0.8931(5) 0.0376(18) Uani 0.50 1 d P
O2 O 0.2069(3) 0.39946(11) 0.7500 0.0560(10) Uani 1 2 d S
O3 O 0.3774(3) 0.45016(10) 0.7500 0.0484(9) Uani 1 2 d SD
H3A H 0.473(2) 0.455(3) 0.7500 0.058 Uiso 0.50 2 d SPD
O4 O 0.5000 -0.03909(12) 0.7500 0.0249(8) Uani 1 4 d S
H4 H 0.560(4) -0.0570(15) 0.7500 0.030 Uiso 1 2 d S
O5 O 0.7110(4) 0.0000 1.0000 0.0801(18) Uani 1 2 d SD
H5 H 0.756(5) -0.0164(17) 0.912(5) 0.096 Uiso 1 1 d D
N1 N 0.5000 0.29087(15) 0.7500 0.0301(10) Uani 1 4 d S
C1 C 0.5000 0.23896(17) 0.7500 0.0283(11) Uani 1 4 d S
C2 C 0.5000 0.21456(13) 0.9092(6) 0.0405(10) Uani 1 2 d S
H2 H 0.5000 0.2314 1.0155 0.049 Uiso 1 2 calc SR
C3 C 0.5000 0.16492(13) 0.9084(6) 0.0412(11) Uani 1 2 d S
H3 H 0.5000 0.1482 1.0150 0.049 Uiso 1 2 calc SR
C4 C 0.5000 0.13967(16) 0.7500 0.0291(11) Uani 1 4 d S
C5 C 0.5000 0.08527(17) 0.7500 0.0300(11) Uani 1 4 d S
C6 C 0.3863(4) 0.31873(12) 0.7500 0.0309(9) Uani 1 2 d S
C7 C 0.4275(4) 0.36600(12) 0.7500 0.0284(8) Uani 1 2 d S
C8 C 0.2519(5) 0.29583(17) 0.7500 0.0615(16) Uani 1 2 d S
H8A H 0.2622 0.2615 0.7500 0.092 Uiso 1 2 calc SR
H8B H 0.2030 0.3055 0.6464 0.092 Uiso 0.50 1 calc PR
H8C H 0.2030 0.3055 0.8536 0.092 Uiso 0.50 1 calc PR
C9 C 0.3289(4) 0.40611(13) 0.7500 0.0369(9) Uani 1 2 d S
O6 O 0.5000 0.2950(4) 0.2131 0.130(4) Uani 0.50 2 d SPU
N2 N 0.5000 0.3750(3) 0.2500 0.0628(18) Uani 1 4 d S
C10 C 0.4288(18) 0.3357(6) 0.2500 0.094(5) Uani 0.50 2 d SPU
C11 C 0.655(2) 0.3727(7) 0.2500 0.101(5) Uani 0.50 2 d SPU
C12 C 0.4473(17) 0.4230(7) 0.2500 0.103(5) Uani 0.50 2 d SPU

loop_
_atom_site_aniso_label
_atom_site_aniso_U_11
_atom_site_aniso_U_22
_atom_site_aniso_U_33
_atom_site_aniso_U_23
_atom_site_aniso_U_13
_atom_site_aniso_U_12
Co1 0.0345(4) 0.0129(4) 0.0296(5) 0.0008(2) 0.000 0.000
O1 0.061(5) 0.0151(13) 0.037(2) 0.0064(13) 0.0067(19) 0.0068(16)
O2 0.0402(17) 0.0300(15) 0.098(3) 0.000 0.000 0.0119(13)
O3 0.0510(18) 0.0173(13) 0.077(3) 0.000 0.000 0.0068(12)
O4 0.0274(17) 0.0143(15) 0.033(2) 0.000 0.000 0.000
O5 0.0352(18) 0.102(4) 0.103(4) -0.072(3) 0.000 0.000
N1 0.025(2) 0.0160(19) 0.050(3) 0.000 0.000 0.000
C1 0.031(2) 0.015(2) 0.039(3) 0.000 0.000 0.000
C2 0.067(3) 0.0186(17) 0.036(3) -0.0038(16) 0.000 0.000
C3 0.078(3) 0.0179(17) 0.028(2) 0.0016(15) 0.000 0.000
C4 0.043(3) 0.013(2) 0.032(3) 0.000 0.000 0.000
C5 0.040(3) 0.014(2) 0.036(3) 0.000 0.000 0.000
C6 0.0281(18) 0.0201(16) 0.044(2) 0.000 0.000 0.0025(13)
C7 0.033(2) 0.0171(15) 0.035(2) 0.000 0.000 0.0013(14)
C8 0.029(2) 0.036(2) 0.119(5) 0.000 0.000 -0.0023(18)
C9 0.042(2) 0.0209(16) 0.048(3) 0.000 0.000 0.0065(15)
O6 0.131(4) 0.129(4) 0.129(4) -0.0004(10) 0.000 0.000
N2 0.067(4) 0.050(4) 0.072(5) 0.000 0.000 0.000
C10 0.094(5) 0.093(5) 0.094(5) 0.000 0.000 0.0000(10)
C11 0.100(5) 0.101(5) 0.100(5) 0.000 0.000 -0.0002(10)
C12 0.104(5) 0.103(5) 0.104(5) 0.000 0.000 0.0004(10)

loop_
_atom_type_symbol
_atom_type_description
_atom_type_scat_dispersion_real
_atom_type_scat_dispersion_imag
_atom_type_scat_source
C C 0.0033 0.0016 'International Tables Vol C Tables 4.2.6.8 and 6.1.1.4'
H H 0.0000 0.0000 'International Tables Vol C Tables 4.2.6.8 and 6.1.1.4'
N N 0.0061 0.0033 'International Tables Vol C Tables 4.2.6.8 and 6.1.1.4'
O O 0.0106 0.0060 'International Tables Vol C Tables 4.2.6.8 and 6.1.1.4'
Co Co 0.3494 0.9721 'International Tables Vol C Tables 4.2.6.8 and 6.1.1.4'

loop_
_geom_angle_atom_site_label_1
_geom_angle_atom_site_label_2
_geom_angle_atom_site_label_3
_geom_angle
_geom_angle_site_symmetry_1
_geom_angle_site_symmetry_3
O1 Co1 O1 16.5(3) 12_655 .
O1 Co1 O1 180.00(8) 12_655 4_557
O1 Co1 O1 163.5(3) . 4_557
O1 Co1 O1 163.5(3) 12_655 9_657
O1 Co1 O1 180.00(8) . 9_657
O1 Co1 O1 16.5(3) 4_557 9_657
O1 Co1 O5 98.23(15) 12_655 9_657
O1 Co1 O5 81.77(15) . 9_657
O1 Co1 O5 81.77(15) 4_557 9_657
O1 Co1 O5 98.23(15) 9_657 9_657
O1 Co1 O5 81.77(15) 12_655 .
O1 Co1 O5 98.23(15) . .
O1 Co1 O5 98.23(15) 4_557 .
O1 Co1 O5 81.77(15) 9_657 .
O5 Co1 O5 180.0 9_657 .
O1 Co1 O4 84.15(13) 12_655 9_657
O1 Co1 O4 84.15(13) . 9_657
O1 Co1 O4 95.85(13) 4_557 9_657
O1 Co1 O4 95.85(13) 9_657 9_657
O5 Co1 O4 90.0 9_657 9_657
O5 Co1 O4 90.0 . 9_657
O1 Co1 O4 95.85(13) 12_655 .
O1 Co1 O4 95.85(13) . .
O1 Co1 O4 84.15(13) 4_557 .
O1 Co1 O4 84.15(13) 9_657 .
O5 Co1 O4 90.0 9_657 .
O5 Co1 O4 90.0 . .
O4 Co1 O4 180.00(15) 9_657 .
O1 O1 C5 76.7(2) 12_655 .
O1 O1 Co1 81.77(15) 12_655 .
C5 O1 Co1 135.8(3) . .
C9 O3 H3A 119(5) . .
Co1 O4 Co1 120.18(15) 2_654 .
Co1 O4 H4 108.7(13) 2_654 .
Co1 O4 H4 108.7(13) . .
Co1 O5 H5 119(3) . .
C6 N1 C6 110.9(4) 3_656 .
C6 N1 C1 124.6(2) 3_656 .
C6 N1 C1 124.6(2) . .
C2 C1 C2 121.2(5) . 10_557
C2 C1 N1 119.4(2) . .
C2 C1 N1 119.4(2) 10_557 .
C3 C2 C1 119.2(4) . .
C3 C2 H2 120.4 . .
C1 C2 H2 120.4 . .
C2 C3 C4 120.6(4) . .
C2 C3 H3 119.7 . .
C4 C3 H3 119.7 . .
C3 C4 C3 119.2(5) 10_557 .
C3 C4 C5 120.4(2) 10_557 .
C3 C4 C5 120.4(2) . .
O1 C5 O1 119.9(5) . 10_557
O1 C5 O1 127.2(5) . 3_656
O1 C5 O1 26.6(5) 10_557 3_656
O1 C5 O1 26.6(5) . 12_655
O1 C5 O1 127.2(5) 10_557 12_655
O1 C5 O1 119.9(5) 3_656 12_655
O1 C5 C4 116.4(2) . .
O1 C5 C4 116.4(2) 10_557 .
O1 C5 C4 116.4(2) 3_656 .
O1 C5 C4 116.4(2) 12_655 .
N1 C6 C7 107.3(3) . .
N1 C6 C8 119.9(3) . .
C7 C6 C8 132.8(4) . .
C6 C7 C7 107.3(2) . 3_656
C6 C7 C9 121.5(3) . .
C7 C7 C9 131.2(2) 3_656 .
C6 C8 H8A 109.5 . .
C6 C8 H8B 109.5 . .
H8A C8 H8B 109.5 . .
C6 C8 H8C 109.5 . .
H8A C8 H8C 109.5 . .
H8B C8 H8C 109.5 . .
O2 C9 O3 120.1(4) . .
O2 C9 C7 122.5(4) . .
O3 C9 C7 117.4(4) . .
O6 O6 C10 78.21(16) 10_556 3_655
O6 O6 C10 78.21(15) 10_556 .
C10 O6 C10 62.3(16) 3_655 .
C10 N2 C10 65.7(16) . 3_655
C10 N2 C12 168.5(10) . 3_655
C10 N2 C12 125.8(11) 3_655 3_655
C10 N2 C12 125.8(11) . .
C10 N2 C12 168.5(10) 3_655 .
C12 N2 C12 42.7(14) 3_655 .
C10 N2 C11 54.8(10) . 3_655
C10 N2 C11 120.5(12) 3_655 3_655
C12 N2 C11 113.7(11) 3_655 3_655
C12 N2 C11 71.0(10) . 3_655
C10 N2 C11 120.5(12) . .
C10 N2 C11 54.8(10) 3_655 .
C12 N2 C11 71.0(10) 3_655 .
C12 N2 C11 113.7(11) . .
C11 N2 C11 175.3(16) 3_655 .
N2 C10 C11 71.7(13) . 3_655
N2 C10 O6 114.7(13) . .
C11 C10 O6 166.3(9) 3_655 .
N2 C10 O6 114.7(13) . 10_556
C11 C10 O6 166.3(9) 3_655 10_556
O6 C10 O6 23.6(3) . 10_556
N2 C10 C10 57.2(8) . 3_655
C11 C10 C10 128.9(12) 3_655 3_655
O6 C10 C10 58.9(8) . 3_655
O6 C10 C10 58.9(8) 10_556 3_655
C10 C11 N2 53.5(11) 3_655 .
C10 C11 C12 105.3(16) 3_655 3_655
N2 C11 C12 51.8(9) . 3_655
C12 C12 N2 68.7(7) 3_655 .
C12 C12 C11 125.9(9) 3_655 3_655
N2 C12 C11 57.2(9) . 3_655

loop_
_geom_bond_atom_site_label_1
_geom_bond_atom_site_label_2
_geom_bond_distance
_geom_bond_site_symmetry_2
Co1 O1 2.009(3) 12_655
Co1 O1 2.009(3) .
Co1 O1 2.009(3) 4_557
Co1 O1 2.009(3) 9_657
Co1 O5 2.089(4) 9_657
Co1 O5 2.089(4) .
Co1 O4 2.1811(17) 9_657
Co1 O4 2.1811(17) .
O1 O1 0.575(10) 12_655
O1 C5 1.250(4) .
O2 C9 1.222(6) .
O3 C9 1.316(5) .
O3 H3A 0.95(2) .
O4 Co1 2.1811(17) 2_654
O4 H4 0.77(4) .
O5 H5 0.924(19) .
N1 C6 1.367(4) 3_656
N1 C6 1.367(4) .
N1 C1 1.444(6) .
C1 C2 1.382(5) .
C1 C2 1.382(5) 10_557
C2 C3 1.381(5) .
C2 H2 0.9300 .
C3 C4 1.389(5) .
C3 H3 0.9300 .
C4 C3 1.389(5) 10_557
C4 C5 1.514(6) .
C5 O1 1.250(4) 10_557
C5 O1 1.250(4) 3_656
C5 O1 1.250(4) 12_655
C6 C7 1.377(5) .
C6 C8 1.476(5) .
C7 C7 1.435(8) 3_656
C7 C9 1.483(5) .
C8 H8A 0.9600 .
C8 H8B 0.9600 .
C8 H8C 0.9600 .
O6 O6 0.5575 10_556
O6 C10 1.364(17) 3_655
O6 C10 1.364(17) .
N2 C10 1.301(18) .
N2 C10 1.301(18) 3_655
N2 C12 1.435(18) 3_655
N2 C12 1.435(18) .
N2 C11 1.54(2) 3_655
N2 C11 1.54(2) .
C10 C11 1.32(2) 3_655
C10 O6 1.364(17) 10_556
C10 C10 1.41(4) 3_655
C11 C10 1.32(2) 3_655
C11 C12 1.73(2) 3_655
C12 C12 1.04(3) 3_655
C12 C11 1.73(2) 3_655

loop_
_geom_hbond_atom_site_label_D
_geom_hbond_atom_site_label_H
_geom_hbond_atom_site_label_A
_geom_hbond_distance_DH
_geom_hbond_distance_HA
_geom_hbond_distance_DA
_geom_hbond_angle_DHA
_geom_hbond_site_symmetry_A
O3 H3A O3 0.95(2) 1.49(3) 2.429(7) 168(9) 3_656
O4 H4 O2 0.77(4) 1.89(4) 2.669(4) 180(4) 5_545
O5 H5 O3 0.924(19) 1.95(2) 2.866(3) 171(5) 5_545
O5 H5 O2 0.924(19) 2.69(4) 3.377(3) 132(4) 5_545
